data_7159484
loop_
_publ_author_name
'Alizadeh, Abdolali'
'Rostampoor, Azar'

_publ_section_title
;
 Base-promoted synthesis of
 dihydrochromeno[4,3-<i>d</i>]pyrrolo[3,4-<i>b</i>]pyridines from
 4-chloro-3-substituted coumarins and &#x3b1;-aminomaleimides.
;
_journal_issue 30
_journal_name_full 'Organic &amp; biomolecular chemistry'
_journal_page_first 6160
_journal_page_last 6168
_journal_paper_doi 10.1039/d3ob00632h
_journal_volume 21
_journal_year 2023
_chemical_formula_moiety 'C30 H22 N2 O5'
_chemical_formula_sum 'C30 H22 N2 O5'
_chemical_formula_weight 490.49
_space_group_crystal_system monoclinic
_space_group_IT_number 14
_space_group_name_Hall '-P 2ybc'
_space_group_name_H-M_alt 'P 1 21/c 1'
_atom_sites_solution_hydrogens geom
_audit_creation_date 2022-12-12
_audit_creation_method
;
Olex2 1.5
(compiled 2022.04.07 svn.rca3783a0 for OlexSys, GUI svn.r6498)
;
_audit_update_record
;
2023-04-07 deposited with the CCDC.	2023-07-06 downloaded from the CCDC.
;
_cell_angle_alpha 90
_cell_angle_beta 101.12(3)
_cell_angle_gamma 90
_cell_formula_units_Z 4
_cell_length_a 11.679(2)
_cell_length_b 15.814(3)
_cell_length_c 13.357(3)
_cell_measurement_reflns_used 14860
_cell_measurement_temperature 293.15
_cell_measurement_theta_max 25.00
_cell_measurement_theta_min 1.77
_cell_volume 2420.6(9)
_computing_cell_refinement 'Automar software package (3.3a, 2015)'
_computing_data_collection 'MAR345 dtb Program (1.24-4, 2013)'
_computing_data_reduction 'Automar software package (3.3a, 2015)'
_computing_molecular_graphics PLATON
_computing_publication_material DIAMOND
_computing_structure_refinement 'SHELXL 2016/6 (Sheldrick, 2015)'
_computing_structure_solution 'SHELXS 2013/1 (Sheldrick, 2013)'
_diffrn_ambient_temperature 293.15
_diffrn_measured_fraction_theta_full 0.986
_diffrn_measured_fraction_theta_max 0.986
_diffrn_measurement_device_type 'Bruker P4'
_diffrn_measurement_method '\w scans'
_diffrn_radiation_monochromator graphite
_diffrn_radiation_type MoK\a
_diffrn_radiation_wavelength 0.71073
_diffrn_reflns_av_R_equivalents 0.0378
_diffrn_reflns_av_unetI/netI 0.0230
_diffrn_reflns_Laue_measured_fraction_full 0.986
_diffrn_reflns_Laue_measured_fraction_max 0.986
_diffrn_reflns_limit_h_max 13
_diffrn_reflns_limit_h_min -13
_diffrn_reflns_limit_k_max 18
_diffrn_reflns_limit_k_min -18
_diffrn_reflns_limit_l_max 15
_diffrn_reflns_limit_l_min -15
_diffrn_reflns_number 14860
_diffrn_reflns_point_group_measured_fraction_full 0.986
_diffrn_reflns_point_group_measured_fraction_max 0.986
_diffrn_reflns_theta_full 25.000
_diffrn_reflns_theta_max 25.000
_diffrn_reflns_theta_min 1.777
_exptl_absorpt_coefficient_mu 0.093
_exptl_absorpt_correction_type none
_exptl_crystal_colour Orange
_exptl_crystal_density_diffrn 1.346
_exptl_crystal_description block
_exptl_crystal_F_000 1024
_exptl_crystal_size_max 0.45
_exptl_crystal_size_mid 0.32
_exptl_crystal_size_min 0.28
_refine_diff_density_max 0.215
_refine_diff_density_min -0.169
_refine_diff_density_rms 0.038
_refine_ls_extinction_method none
_refine_ls_goodness_of_fit_ref 1.128
_refine_ls_hydrogen_treatment constr
_refine_ls_matrix_type full
_refine_ls_number_parameters 336
_refine_ls_number_reflns 4203
_refine_ls_number_restraints 0
_refine_ls_restrained_S_all 1.128
_refine_ls_R_factor_all 0.0628
_refine_ls_R_factor_gt 0.0536
_refine_ls_shift/su_max 0.000
_refine_ls_shift/su_mean 0.000
_refine_ls_structure_factor_coef Fsqd
_refine_ls_weighting_details 'w=1/[\s^2^(Fo^2^)+(0.0404P)^2^+1.0869P] where P=(Fo^2^+2Fc^2^)/3'
_refine_ls_weighting_scheme calc
_refine_ls_wR_factor_gt 0.1211
_refine_ls_wR_factor_ref 0.1262
_reflns_Friedel_coverage 0.000
_reflns_number_gt 3675
_reflns_number_total 4203
_reflns_threshold_expression 'I > 2\s(I)'
_cod_data_source_file d3ob00632h2.cif
_cod_data_source_block abs
_cod_depositor_comments 'Adding full bibliography for 7159484.cif.'
_cod_database_code 7159484
_shelx_shelxl_version_number 2016/6
_shelx_space_group_comment
;
The symmetry employed for this shelxl refinement is uniquely defined
by the following loop, which should always be used as a source of
symmetry information in preference to the above space-group names.
They are only intended as comments.
;
_olex2_refinement_description
;
1. Fixed Uiso
 At 1.2 times of:
  All C(H) groups, All C(H,H) groups
 At 1.5 times of:
  All C(H,H,H) groups
2.a Ternary CH refined with riding coordinates:
 C33(H33)
2.b Secondary CH2 refined with riding coordinates:
 C37(H37A,H37B)
2.c Aromatic/amide H refined with riding coordinates:
 C44(H44), C46(H46), C50(H50), C53(H53), C54(H54), C57(H57), C59(H59),
 C60(H60), C62(H62), C67(H67), C69(H69), C70(H70), C72(H72)
2.d Idealised Me refined as rotating group:
 C52(H52A,H52B,H52C), C74(H74A,H74B,H74C)
;
_olex2_submission_special_instructions 'No special instructions were received'

loop_
_space_group_symop_operation_xyz
'x, y, z'
'-x, y+1/2, -z+1/2'
'-x, -y, -z'
'x, -y-1/2, z-1/2'

loop_
_atom_site_label
_atom_site_type_symbol
_atom_site_fract_x
_atom_site_fract_y
_atom_site_fract_z
_atom_site_U_iso_or_equiv
_atom_site_adp_type
_atom_site_occupancy
_atom_site_site_symmetry_order
_atom_site_calc_flag
_atom_site_refinement_flags_posn
_atom_site_refinement_flags_adp
_atom_site_refinement_flags_occupancy
_atom_site_disorder_assembly
_atom_site_disorder_group
O1 O 0.85655(13) -0.00386(11) 0.68322(12) 0.0609(4) Uani 1 1 d . . . . .
N3 N 0.84091(14) -0.11921(11) 0.49650(12) 0.0444(4) Uani 1 1 d . . . . .
O4 O 0.47205(12) -0.07004(10) 0.58384(11) 0.0541(4) Uani 1 1 d . . . . .
N7 N 0.65826(14) -0.02624(11) 0.65373(12) 0.0471(4) Uani 1 1 d . . . . .
O8 O 0.58139(14) -0.31028(10) 0.28957(12) 0.0608(4) Uani 1 1 d . . . . .
O12 O 0.61436(14) -0.08124(12) 0.18564(13) 0.0679(5) Uani 1 1 d . . . . .
O13 O 0.74533(15) -0.27283(11) 0.24388(12) 0.0640(4) Uani 1 1 d . . . . .
C17 C 0.57594(17) -0.07357(12) 0.58531(15) 0.0428(4) Uani 1 1 d . . . . .
C18 C 0.76946(17) -0.03849(13) 0.63789(15) 0.0449(5) Uani 1 1 d . . . . .
C19 C 0.95999(17) -0.13389(13) 0.54275(15) 0.0452(5) Uani 1 1 d . . . . .
C21 C 0.64244(16) -0.12116(12) 0.52021(14) 0.0408(4) Uani 1 1 d . . . . .
C22 C 0.71996(19) -0.07596(13) 0.21386(16) 0.0495(5) Uani 1 1 d . . . . .
C24 C 0.61301(16) -0.18597(12) 0.44284(14) 0.0417(4) Uani 1 1 d . . . . .
C25 C 0.69160(17) -0.19658(13) 0.37987(14) 0.0436(5) Uani 1 1 d . . . . .
C26 C 0.79937(18) -0.08662(13) 0.14054(15) 0.0472(5) Uani 1 1 d . . . . .
C30 C 0.75633(16) -0.09820(12) 0.54864(14) 0.0416(4) Uani 1 1 d . . . . .
C33 C 0.79680(17) -0.13991(13) 0.38762(14) 0.0445(5) Uani 1 1 d . . . . .
H33 H 0.857780 -0.170742 0.361661 0.053 Uiso 1 1 calc R U . . .
C35 C 0.51744(17) -0.24627(13) 0.43489(16) 0.0475(5) Uani 1 1 d . . . . .
C36 C 0.67866(19) -0.26037(13) 0.30123(16) 0.0504(5) Uani 1 1 d . . . . .
C37 C 0.7691(2) -0.05798(13) 0.32517(15) 0.0516(5) Uani 1 1 d . . . . .
H37A H 0.713078 -0.024883 0.353565 0.062 Uiso 1 1 calc R U . . .
H37B H 0.839763 -0.024728 0.330457 0.062 Uiso 1 1 calc R U . . .
C41 C 0.50605(18) -0.30688(14) 0.35749(17) 0.0529(5) Uani 1 1 d . . . . .
C42 C 0.9439(2) -0.11041(15) -0.00218(18) 0.0607(6) Uani 1 1 d . . . . .
C44 C 1.1626(2) -0.13215(16) 0.5322(2) 0.0617(6) Uani 1 1 d . . . . .
H44 H 1.221417 -0.119559 0.496517 0.074 Uiso 1 1 calc R U . . .
C46 C 0.9869(2) -0.17170(16) 0.63719(17) 0.0583(6) Uani 1 1 d . . . . .
H46 H 0.928181 -0.185964 0.672246 0.070 Uiso 1 1 calc R U . . .
C50 C 1.04779(18) -0.11368(15) 0.49031(17) 0.0535(5) Uani 1 1 d . . . . .
H50 H 1.029351 -0.087634 0.426816 0.064 Uiso 1 1 calc R U . . .
C52 C 0.6278(2) 0.03352(17) 0.72680(19) 0.0655(7) Uani 1 1 d . . . . .
H52A H 0.544439 0.039078 0.716167 0.098 Uiso 1 1 calc R U . . .
H52B H 0.661874 0.087542 0.717771 0.098 Uiso 1 1 calc R U . . .
H52C H 0.656806 0.013469 0.794795 0.098 Uiso 1 1 calc R U . . .
C53 C 0.9196(2) -0.09035(16) 0.17068(17) 0.0611(6) Uani 1 1 d . . . . .
H53 H 0.953111 -0.084403 0.239352 0.073 Uiso 1 1 calc R U . . .
C54 C 0.7525(2) -0.09266(16) 0.03714(17) 0.0590(6) Uani 1 1 d . . . . .
H54 H 0.672155 -0.089527 0.014646 0.071 Uiso 1 1 calc R U . . .
C57 C 0.4412(2) -0.25255(16) 0.5036(2) 0.0652(7) Uani 1 1 d . . . . .
H57 H 0.446962 -0.214109 0.556991 0.078 Uiso 1 1 calc R U . . .
C59 C 1.1024(2) -0.18822(18) 0.67927(19) 0.0714(7) Uani 1 1 d . . . . .
H59 H 1.121356 -0.212463 0.743780 0.086 Uiso 1 1 calc R U . . .
C60 C 0.3481(2) -0.37257(18) 0.4139(3) 0.0871(9) Uani 1 1 d . . . . .
H60 H 0.290421 -0.413870 0.406472 0.104 Uiso 1 1 calc R U . . .
C62 C 0.9903(2) -0.10274(18) 0.1005(2) 0.0698(7) Uani 1 1 d . . . . .
H62 H 1.070704 -0.105984 0.122778 0.084 Uiso 1 1 calc R U . . .
C67 C 0.3578(2) -0.31509(18) 0.4927(3) 0.0855(9) Uani 1 1 d . . . . .
H67 H 0.307610 -0.318621 0.538827 0.103 Uiso 1 1 calc R U . . .
C69 C 0.8246(2) -0.10330(16) -0.03253(18) 0.0651(6) Uani 1 1 d . . . . .
H69 H 0.791881 -0.105739 -0.101691 0.078 Uiso 1 1 calc R U . . .
C70 C 1.1896(2) -0.16924(17) 0.6269(2) 0.0677(7) Uani 1 1 d . . . . .
H70 H 1.266818 -0.181507 0.655592 0.081 Uiso 1 1 calc R U . . .
C72 C 0.4225(2) -0.36948(16) 0.3466(2) 0.0706(7) Uani 1 1 d . . . . .
H72 H 0.416753 -0.408955 0.294213 0.085 Uiso 1 1 calc R U . . .
C74 C 1.0213(3) -0.1267(2) -0.0788(2) 0.0909(9) Uani 1 1 d . . . . .
H74A H 1.091011 -0.093308 -0.061479 0.136 Uiso 1 1 calc R U . . .
H74B H 0.980427 -0.111501 -0.145776 0.136 Uiso 1 1 calc R U . . .
H74C H 1.041670 -0.185526 -0.077714 0.136 Uiso 1 1 calc R U . . .

loop_
_atom_site_aniso_label
_atom_site_aniso_U_11
_atom_site_aniso_U_22
_atom_site_aniso_U_33
_atom_site_aniso_U_23
_atom_site_aniso_U_13
_atom_site_aniso_U_12
O1 0.0502(9) 0.0781(11) 0.0547(9) -0.0192(8) 0.0110(7) -0.0120(8)
N3 0.0405(9) 0.0563(10) 0.0379(8) -0.0061(7) 0.0113(7) -0.0031(7)
O4 0.0421(8) 0.0591(9) 0.0636(9) -0.0040(7) 0.0166(7) 0.0027(7)
N7 0.0458(9) 0.0531(10) 0.0447(9) -0.0106(8) 0.0142(7) -0.0015(8)
O8 0.0629(9) 0.0621(10) 0.0583(9) -0.0191(8) 0.0141(8) -0.0124(8)
O12 0.0515(10) 0.0920(13) 0.0619(10) 0.0020(9) 0.0153(8) 0.0065(9)
O13 0.0771(11) 0.0662(10) 0.0550(9) -0.0167(8) 0.0284(8) -0.0058(8)
C17 0.0437(11) 0.0442(11) 0.0424(10) 0.0013(9) 0.0127(8) 0.0002(8)
C18 0.0444(11) 0.0509(12) 0.0408(10) -0.0037(9) 0.0118(9) -0.0044(9)
C19 0.0409(10) 0.0513(12) 0.0449(11) -0.0074(9) 0.0121(8) -0.0015(9)
C21 0.0410(10) 0.0442(10) 0.0386(10) -0.0016(8) 0.0108(8) -0.0031(8)
C22 0.0557(13) 0.0479(12) 0.0469(12) 0.0021(9) 0.0154(10) 0.0002(10)
C24 0.0424(10) 0.0412(10) 0.0407(10) 0.0003(8) 0.0061(8) 0.0004(8)
C25 0.0466(11) 0.0457(11) 0.0387(10) -0.0022(9) 0.0089(8) -0.0009(9)
C26 0.0532(12) 0.0467(11) 0.0428(11) -0.0004(9) 0.0122(9) -0.0036(9)
C30 0.0418(10) 0.0472(11) 0.0378(10) -0.0009(8) 0.0124(8) 0.0004(8)
C33 0.0464(11) 0.0512(11) 0.0379(10) -0.0061(9) 0.0133(8) -0.0025(9)
C35 0.0408(10) 0.0457(11) 0.0555(12) -0.0011(9) 0.0082(9) -0.0019(9)
C36 0.0568(12) 0.0474(12) 0.0464(12) -0.0044(9) 0.0089(10) -0.0027(10)
C37 0.0642(13) 0.0482(12) 0.0462(12) -0.0034(9) 0.0201(10) -0.0039(10)
C41 0.0467(11) 0.0491(12) 0.0620(13) -0.0070(10) 0.0080(10) -0.0025(9)
C42 0.0726(16) 0.0567(14) 0.0596(14) -0.0018(11) 0.0300(12) -0.0019(11)
C44 0.0467(12) 0.0701(15) 0.0717(16) -0.0117(13) 0.0196(11) -0.0034(11)
C46 0.0537(13) 0.0722(15) 0.0512(13) 0.0040(11) 0.0157(10) 0.0071(11)
C50 0.0473(12) 0.0616(14) 0.0538(12) -0.0036(10) 0.0154(10) -0.0024(10)
C52 0.0642(15) 0.0706(16) 0.0660(15) -0.0217(13) 0.0229(12) 0.0016(12)
C53 0.0530(13) 0.0846(17) 0.0460(12) 0.0066(12) 0.0108(10) -0.0034(12)
C54 0.0573(13) 0.0722(15) 0.0474(12) -0.0065(11) 0.0096(10) -0.0060(11)
C57 0.0589(14) 0.0599(14) 0.0827(17) -0.0153(13) 0.0284(12) -0.0130(11)
C59 0.0660(16) 0.0904(19) 0.0571(14) 0.0055(13) 0.0102(12) 0.0208(14)
C60 0.0669(17) 0.0655(17) 0.136(3) -0.0298(18) 0.0374(18) -0.0234(14)
C62 0.0531(13) 0.095(2) 0.0652(16) 0.0099(14) 0.0198(12) 0.0028(13)
C67 0.0730(17) 0.0699(17) 0.127(3) -0.0237(17) 0.0529(18) -0.0229(14)
C69 0.0784(17) 0.0759(16) 0.0432(12) -0.0131(11) 0.0169(11) -0.0120(13)
C70 0.0490(13) 0.0825(18) 0.0698(16) -0.0139(14) 0.0067(11) 0.0119(12)
C72 0.0564(14) 0.0612(15) 0.0943(19) -0.0232(14) 0.0147(13) -0.0118(12)
C74 0.106(2) 0.097(2) 0.083(2) -0.0050(17) 0.0540(18) 0.0046(18)

loop_
_atom_type_symbol
_atom_type_description
_atom_type_scat_dispersion_real
_atom_type_scat_dispersion_imag
_atom_type_scat_source
C C 0.0033 0.0016 'International Tables Vol C Tables 4.2.6.8 and 6.1.1.4'
O O 0.0106 0.0060 'International Tables Vol C Tables 4.2.6.8 and 6.1.1.4'
N N 0.0061 0.0033 'International Tables Vol C Tables 4.2.6.8 and 6.1.1.4'
H H 0.0000 0.0000 'International Tables Vol C Tables 4.2.6.8 and 6.1.1.4'

loop_
_geom_angle_atom_site_label_1
_geom_angle_atom_site_label_2
_geom_angle_atom_site_label_3
_geom_angle
_geom_angle_site_symmetry_1
_geom_angle_site_symmetry_3
_geom_angle_publ_flag
C19 N3 C33 120.91(16) . . ?
C30 N3 C19 124.28(16) . . ?
C30 N3 C33 114.11(16) . . ?
C17 N7 C52 123.87(17) . . ?
C18 N7 C17 111.96(16) . . ?
C18 N7 C52 123.99(18) . . ?
C36 O8 C41 121.54(16) . . ?
O4 C17 N7 122.88(18) . . ?
O4 C17 C21 130.71(19) . . ?
N7 C17 C21 106.38(16) . . ?
O1 C18 N7 126.12(19) . . ?
O1 C18 C30 128.89(18) . . ?
N7 C18 C30 104.85(16) . . ?
C46 C19 N3 119.91(18) . . ?
C46 C19 C50 120.2(2) . . ?
C50 C19 N3 119.85(19) . . ?
C24 C21 C17 134.44(17) . . ?
C30 C21 C17 107.23(17) . . ?
C30 C21 C24 118.20(17) . . ?
O12 C22 C26 120.77(19) . . ?
O12 C22 C37 119.00(19) . . ?
C26 C22 C37 120.23(19) . . ?
C21 C24 C35 126.03(17) . . ?
C25 C24 C21 115.45(17) . . ?
C25 C24 C35 118.03(18) . . ?
C24 C25 C33 121.24(17) . . ?
C24 C25 C36 122.97(19) . . ?
C36 C25 C33 115.77(17) . . ?
C53 C26 C22 122.76(19) . . ?
C53 C26 C54 118.0(2) . . ?
C54 C26 C22 119.3(2) . . ?
N3 C30 C18 126.00(17) . . ?
N3 C30 C21 124.16(18) . . ?
C21 C30 C18 109.47(16) . . ?
N3 C33 C25 108.83(15) . . ?
N3 C33 H33 108.5 . . ?
N3 C33 C37 110.02(16) . . ?
C25 C33 H33 108.5 . . ?
C25 C33 C37 112.28(17) . . ?
C37 C33 H33 108.5 . . ?
C41 C35 C24 117.74(19) . . ?
C41 C35 C57 117.03(19) . . ?
C57 C35 C24 125.04(19) . . ?
O8 C36 C25 117.03(19) . . ?
O13 C36 O8 117.13(19) . . ?
O13 C36 C25 125.8(2) . . ?
C22 C37 C33 111.96(17) . . ?
C22 C37 H37A 109.2 . . ?
C22 C37 H37B 109.2 . . ?
C33 C37 H37A 109.2 . . ?
C33 C37 H37B 109.2 . . ?
H37A C37 H37B 107.9 . . ?
O8 C41 C35 122.07(18) . . ?
C72 C41 O8 115.5(2) . . ?
C72 C41 C35 122.4(2) . . ?
C62 C42 C74 121.1(2) . . ?
C69 C42 C62 117.8(2) . . ?
C69 C42 C74 121.1(2) . . ?
C50 C44 H44 120.2 . . ?
C70 C44 H44 120.2 . . ?
C70 C44 C50 119.7(2) . . ?
C19 C46 H46 120.4 . . ?
C19 C46 C59 119.2(2) . . ?
C59 C46 H46 120.4 . . ?
C19 C50 H50 119.9 . . ?
C44 C50 C19 120.1(2) . . ?
C44 C50 H50 119.9 . . ?
N7 C52 H52A 109.5 . . ?
N7 C52 H52B 109.5 . . ?
N7 C52 H52C 109.5 . . ?
H52A C52 H52B 109.5 . . ?
H52A C52 H52C 109.5 . . ?
H52B C52 H52C 109.5 . . ?
C26 C53 H53 119.5 . . ?
C62 C53 C26 121.0(2) . . ?
C62 C53 H53 119.5 . . ?
C26 C54 H54 119.8 . . ?
C69 C54 C26 120.3(2) . . ?
C69 C54 H54 119.8 . . ?
C35 C57 H57 119.7 . . ?
C67 C57 C35 120.6(2) . . ?
C67 C57 H57 119.7 . . ?
C46 C59 H59 119.6 . . ?
C70 C59 C46 120.8(2) . . ?
C70 C59 H59 119.6 . . ?
C67 C60 H60 119.7 . . ?
C72 C60 H60 119.7 . . ?
C72 C60 C67 120.7(2) . . ?
C42 C62 H62 119.4 . . ?
C53 C62 C42 121.1(2) . . ?
C53 C62 H62 119.4 . . ?
C57 C67 C60 120.4(3) . . ?
C57 C67 H67 119.8 . . ?
C60 C67 H67 119.8 . . ?
C42 C69 C54 121.7(2) . . ?
C42 C69 H69 119.2 . . ?
C54 C69 H69 119.2 . . ?
C44 C70 C59 120.0(2) . . ?
C44 C70 H70 120.0 . . ?
C59 C70 H70 120.0 . . ?
C41 C72 H72 120.6 . . ?
C60 C72 C41 118.9(2) . . ?
C60 C72 H72 120.6 . . ?
C42 C74 H74A 109.5 . . ?
C42 C74 H74B 109.5 . . ?
C42 C74 H74C 109.5 . . ?
H74A C74 H74B 109.5 . . ?
H74A C74 H74C 109.5 . . ?
H74B C74 H74C 109.5 . . ?

loop_
_geom_bond_atom_site_label_1
_geom_bond_atom_site_label_2
_geom_bond_distance
_geom_bond_site_symmetry_2
_geom_bond_publ_flag
O1 C18 1.210(2) . ?
N3 C19 1.428(3) . ?
N3 C30 1.355(2) . ?
N3 C33 1.483(2) . ?
O4 C17 1.211(2) . ?
N7 C17 1.407(3) . ?
N7 C18 1.369(3) . ?
N7 C52 1.451(3) . ?
O8 C36 1.367(3) . ?
O8 C41 1.381(3) . ?
O12 C22 1.221(3) . ?
O13 C36 1.209(2) . ?
C17 C21 1.479(3) . ?
C18 C30 1.505(3) . ?
C19 C46 1.376(3) . ?
C19 C50 1.386(3) . ?
C21 C24 1.449(3) . ?
C21 C30 1.360(3) . ?
C22 C26 1.482(3) . ?
C22 C37 1.514(3) . ?
C24 C25 1.370(3) . ?
C24 C35 1.456(3) . ?
C25 C33 1.508(3) . ?
C25 C36 1.443(3) . ?
C26 C53 1.386(3) . ?
C26 C54 1.387(3) . ?
C33 H33 0.9800 . ?
C33 C37 1.541(3) . ?
C35 C41 1.397(3) . ?
C35 C57 1.400(3) . ?
C37 H37A 0.9700 . ?
C37 H37B 0.9700 . ?
C41 C72 1.378(3) . ?
C42 C62 1.380(3) . ?
C42 C69 1.379(4) . ?
C42 C74 1.512(3) . ?
C44 H44 0.9300 . ?
C44 C50 1.381(3) . ?
C44 C70 1.375(4) . ?
C46 H46 0.9300 . ?
C46 C59 1.382(3) . ?
C50 H50 0.9300 . ?
C52 H52A 0.9600 . ?
C52 H52B 0.9600 . ?
C52 H52C 0.9600 . ?
C53 H53 0.9300 . ?
C53 C62 1.377(3) . ?
C54 H54 0.9300 . ?
C54 C69 1.380(3) . ?
C57 H57 0.9300 . ?
C57 C67 1.376(3) . ?
C59 H59 0.9300 . ?
C59 C70 1.375(3) . ?
C60 H60 0.9300 . ?
C60 C67 1.379(4) . ?
C60 C72 1.366(4) . ?
C62 H62 0.9300 . ?
C67 H67 0.9300 . ?
C69 H69 0.9300 . ?
C70 H70 0.9300 . ?
C72 H72 0.9300 . ?
C74 H74A 0.9600 . ?
C74 H74B 0.9600 . ?
C74 H74C 0.9600 . ?

loop_
_geom_torsion_atom_site_label_1
_geom_torsion_atom_site_label_2
_geom_torsion_atom_site_label_3
_geom_torsion_atom_site_label_4
_geom_torsion
_geom_torsion_site_symmetry_1
_geom_torsion_site_symmetry_2
_geom_torsion_site_symmetry_3
_geom_torsion_site_symmetry_4
_geom_torsion_publ_flag
O1 C18 C30 N3 -5.7(4) . . . . ?
O1 C18 C30 C21 -178.9(2) . . . . ?
N3 C19 C46 C59 177.7(2) . . . . ?
N3 C19 C50 C44 -176.3(2) . . . . ?
N3 C33 C37 C22 -178.16(16) . . . . ?
O4 C17 C21 C24 -8.8(4) . . . . ?
O4 C17 C21 C30 175.5(2) . . . . ?
N7 C17 C21 C24 173.2(2) . . . . ?
N7 C17 C21 C30 -2.5(2) . . . . ?
N7 C18 C30 N3 170.16(19) . . . . ?
N7 C18 C30 C21 -3.0(2) . . . . ?
O8 C41 C72 C60 177.1(2) . . . . ?
O12 C22 C26 C53 -172.8(2) . . . . ?
O12 C22 C26 C54 7.7(3) . . . . ?
O12 C22 C37 C33 91.6(2) . . . . ?
C17 N7 C18 O1 177.5(2) . . . . ?
C17 N7 C18 C30 1.4(2) . . . . ?
C17 C21 C24 C25 161.9(2) . . . . ?
C17 C21 C24 C35 -26.2(3) . . . . ?
C17 C21 C30 N3 -169.99(18) . . . . ?
C17 C21 C30 C18 3.4(2) . . . . ?
C18 N7 C17 O4 -177.60(19) . . . . ?
C18 N7 C17 C21 0.5(2) . . . . ?
C19 N3 C30 C18 39.8(3) . . . . ?
C19 N3 C30 C21 -148.0(2) . . . . ?
C19 N3 C33 C25 126.23(19) . . . . ?
C19 N3 C33 C37 -110.4(2) . . . . ?
C19 C46 C59 C70 -1.6(4) . . . . ?
C21 C24 C25 C33 -3.9(3) . . . . ?
C21 C24 C25 C36 177.53(18) . . . . ?
C21 C24 C35 C41 -177.06(19) . . . . ?
C21 C24 C35 C57 -2.3(3) . . . . ?
C22 C26 C53 C62 178.1(2) . . . . ?
C22 C26 C54 C69 -179.5(2) . . . . ?
C24 C21 C30 N3 13.5(3) . . . . ?
C24 C21 C30 C18 -173.15(17) . . . . ?
C24 C25 C33 N3 36.6(3) . . . . ?
C24 C25 C33 C37 -85.4(2) . . . . ?
C24 C25 C36 O8 1.4(3) . . . . ?
C24 C25 C36 O13 -179.7(2) . . . . ?
C24 C35 C41 O8 -0.4(3) . . . . ?
C24 C35 C41 C72 176.6(2) . . . . ?
C24 C35 C57 C67 -176.1(2) . . . . ?
C25 C24 C35 C41 -5.4(3) . . . . ?
C25 C24 C35 C57 169.4(2) . . . . ?
C25 C33 C37 C22 -56.8(2) . . . . ?
C26 C22 C37 C33 -88.6(2) . . . . ?
C26 C53 C62 C42 1.1(4) . . . . ?
C26 C54 C69 C42 1.7(4) . . . . ?
C30 N3 C19 C46 35.3(3) . . . . ?
C30 N3 C19 C50 -147.8(2) . . . . ?
C30 N3 C33 C25 -44.5(2) . . . . ?
C30 N3 C33 C37 78.9(2) . . . . ?
C30 C21 C24 C25 -22.7(3) . . . . ?
C30 C21 C24 C35 149.1(2) . . . . ?
C33 N3 C19 C46 -134.5(2) . . . . ?
C33 N3 C19 C50 42.4(3) . . . . ?
C33 N3 C30 C18 -149.80(19) . . . . ?
C33 N3 C30 C21 22.5(3) . . . . ?
C33 C25 C36 O8 -177.25(18) . . . . ?
C33 C25 C36 O13 1.7(3) . . . . ?
C35 C24 C25 C33 -176.42(18) . . . . ?
C35 C24 C25 C36 5.0(3) . . . . ?
C35 C41 C72 C60 -0.1(4) . . . . ?
C35 C57 C67 C60 0.0(5) . . . . ?
C36 O8 C41 C35 7.2(3) . . . . ?
C36 O8 C41 C72 -170.0(2) . . . . ?
C36 C25 C33 N3 -144.71(18) . . . . ?
C36 C25 C33 C37 93.2(2) . . . . ?
C37 C22 C26 C53 7.4(3) . . . . ?
C37 C22 C26 C54 -172.1(2) . . . . ?
C41 O8 C36 O13 173.4(2) . . . . ?
C41 O8 C36 C25 -7.5(3) . . . . ?
C41 C35 C57 C67 -1.3(4) . . . . ?
C46 C19 C50 C44 0.6(3) . . . . ?
C46 C59 C70 C44 1.0(4) . . . . ?
C50 C19 C46 C59 0.8(3) . . . . ?
C50 C44 C70 C59 0.4(4) . . . . ?
C52 N7 C17 O4 -2.2(3) . . . . ?
C52 N7 C17 C21 175.9(2) . . . . ?
C52 N7 C18 O1 2.1(4) . . . . ?
C52 N7 C18 C30 -174.0(2) . . . . ?
C53 C26 C54 C69 0.9(3) . . . . ?
C54 C26 C53 C62 -2.3(4) . . . . ?
C57 C35 C41 O8 -175.7(2) . . . . ?
C57 C35 C41 C72 1.4(3) . . . . ?
C62 C42 C69 C54 -2.9(4) . . . . ?
C67 C60 C72 C41 -1.2(5) . . . . ?
C69 C42 C62 C53 1.5(4) . . . . ?
C70 C44 C50 C19 -1.2(4) . . . . ?
C72 C60 C67 C57 1.3(5) . . . . ?
C74 C42 C62 C53 -178.1(3) . . . . ?
C74 C42 C69 C54 176.7(2) . . . . ?
